data_4311871
loop_
_publ_author_name
'Jesse M. Migliori'
'William M. Reiff'
'Atta M. Arif'
'Joel S. Miller'

_publ_section_title
;
 Observation of Hysteretic Bistability in [CoIIICp2]+[FeIIII4]-
;
_journal_name_full 'Inorganic Chemistry'
_journal_page_first 6875
_journal_page_last 6877
_journal_paper_doi 10.1021/ic049000g
_journal_volume 43
_journal_year 2004
_chemical_formula_moiety '(Co C10 H10),(Fe I4)'
_chemical_formula_sum 'C10 H10 Co Fe I4'
_chemical_formula_weight 752.56
_chemical_name_systematic
; 
 ? 
;
_space_group_IT_number 11
_symmetry_cell_setting monoclinic
_symmetry_space_group_name_Hall '-P 2yb'
_symmetry_space_group_name_H-M 'P 1 21/m 1'
_atom_sites_solution_hydrogens geom
_atom_sites_solution_primary direct
_atom_sites_solution_secondary difmap
_audit_creation_method SHELXL-97
_cell_angle_alpha 90.00
_cell_angle_beta 94.2371(15)
_cell_angle_gamma 90.00
_cell_formula_units_Z 4
_cell_length_a 7.2455(2)
_cell_length_b 16.2229(5)
_cell_length_c 14.5930(3)
_cell_measurement_reflns_used 3655
_cell_measurement_temperature 150(1)
_cell_measurement_theta_max 27.485
_cell_measurement_theta_min 1.018
_cell_volume 1710.62(8)
_computing_cell_refinement DENZO-SMN
_computing_data_collection 'Nonius COLLECT'
_computing_data_reduction DENZO-SMN
_computing_molecular_graphics 'WinGX, Ortep3'
_computing_structure_refinement 'SHELXL-97 (Sheldrick, 1997)'
_computing_structure_solution SIR97
_diffrn_ambient_temperature 150(1)
_diffrn_measured_fraction_theta_full 0.987
_diffrn_measured_fraction_theta_max 0.987
_diffrn_measurement_device_type 'Nonius KappaCCD Diffractometer'
_diffrn_measurement_method 'Phi plus Omega scan'
_diffrn_radiation_monochromator graphite
_diffrn_radiation_source 'fine-focus sealed tube'
_diffrn_radiation_type MoK\a
_diffrn_radiation_wavelength 0.71073
_diffrn_reflns_av_R_equivalents 0.0217
_diffrn_reflns_av_sigmaI/netI 0.0300
_diffrn_reflns_limit_h_max 9
_diffrn_reflns_limit_h_min -9
_diffrn_reflns_limit_k_max 20
_diffrn_reflns_limit_k_min -19
_diffrn_reflns_limit_l_max 18
_diffrn_reflns_limit_l_min -18
_diffrn_reflns_number 6787
_diffrn_reflns_theta_full 27.44
_diffrn_reflns_theta_max 27.44
_diffrn_reflns_theta_min 1.40
_exptl_absorpt_coefficient_mu 9.012
_exptl_absorpt_correction_T_max 0.2116
_exptl_absorpt_correction_T_min 0.1729
_exptl_absorpt_correction_type multi-scan
_exptl_absorpt_process_details 'DENZO-SMN (Otwinoski * Minor, 1997)'
_exptl_crystal_colour 'dark red'
_exptl_crystal_density_diffrn 2.922
_exptl_crystal_density_method 'not measured'
_exptl_crystal_description prism
_exptl_crystal_F_000 1340
_exptl_crystal_size_max 0.30
_exptl_crystal_size_mid 0.28
_exptl_crystal_size_min 0.25
_refine_diff_density_max 1.207
_refine_diff_density_min -1.166
_refine_diff_density_rms 0.165
_refine_ls_extinction_coef 0.00445(19)
_refine_ls_extinction_expression Fc^*^=kFc[1+0.001xFc^2^\l^3^/sin(2\q)]^-1/4^
_refine_ls_extinction_method SHELXL
_refine_ls_goodness_of_fit_ref 1.122
_refine_ls_hydrogen_treatment constr
_refine_ls_matrix_type full
_refine_ls_number_parameters 155
_refine_ls_number_reflns 3990
_refine_ls_number_restraints 0
_refine_ls_restrained_S_all 1.122
_refine_ls_R_factor_all 0.0381
_refine_ls_R_factor_gt 0.0323
_refine_ls_shift/su_max 0.001
_refine_ls_shift/su_mean 0.000
_refine_ls_structure_factor_coef Fsqd
_refine_ls_weighting_details 'calc w=1/[\s^2^(Fo^2^)+(0.0227P)^2^+9.3376P] where P=(Fo^2^+2Fc^2^)/3'
_refine_ls_weighting_scheme calc
_refine_ls_wR_factor_gt 0.0773
_refine_ls_wR_factor_ref 0.0801
_reflns_number_gt 3574
_reflns_number_total 3990
_reflns_threshold_expression >2sigma(I)
_cod_data_source_file ic049000gsi20040726_051745.cif
_cod_data_source_block CoCp2_FeI4
_cod_depositor_comments
;
The following automatic conversions were performed:
'_symmetry_cell_setting' value 'Monoclinic' changed to 'monoclinic'
according to '/home/saulius/struct/CIF-dictionaries/cif_core.dic'
dictionary named 'cif_core.dic' version 2.4.1 from
2010-06-29.

'_exptl_absorpt_correction_type' value 'Multi-scan' changed
to 'multi-scan' according to
'/home/saulius/struct/CIF-dictionaries/cif_core.dic' dictionary named
'cif_core.dic' version 2.4.1 from 2010-06-29.

Automatic conversion script
Id: cif_fix_enum 1527 2010-12-29 10:47:43Z saulius 
;
_cod_database_code 4311871

loop_
_symmetry_equiv_pos_as_xyz
'x, y, z'
'-x, y+1/2, -z'
'-x, -y, -z'
'x, -y-1/2, z'

loop_
_atom_site_label
_atom_site_type_symbol
_atom_site_fract_x
_atom_site_fract_y
_atom_site_fract_z
_atom_site_U_iso_or_equiv
_atom_site_adp_type
_atom_site_occupancy
_atom_site_symmetry_multiplicity
_atom_site_calc_flag
_atom_site_refinement_flags
_atom_site_disorder_assembly
_atom_site_disorder_group
Fe1 Fe 0.84004(13) 0.2500 0.04615(6) 0.0188(2) Uani 1 2 d S . .
Fe2 Fe 0.82834(14) 0.2500 0.55553(7) 0.0206(2) Uani 1 2 d S . .
Co1 Co 0.49040(8) 0.00595(4) 0.25010(4) 0.01944(16) Uani 1 1 d . . .
I1 I 0.90870(8) 0.2500 0.21969(3) 0.03428(14) Uani 1 2 d S . .
I2 I 0.97552(5) 0.12266(2) -0.02479(2) 0.02755(11) Uani 1 1 d . . .
I3 I 0.48910(7) 0.2500 0.01533(4) 0.03377(15) Uani 1 2 d S . .
I4 I 0.94842(5) 0.12227(2) 0.47837(2) 0.03230(12) Uani 1 1 d . . .
I5 I 0.47528(7) 0.2500 0.54212(4) 0.03847(16) Uani 1 2 d S . .
I6 I 0.93801(8) 0.2500 0.72470(3) 0.03775(15) Uani 1 2 d S . .
C1 C 0.4274(11) 0.1023(8) 0.3277(9) 0.097(5) Uani 1 1 d . . .
H1 H 0.5155 0.1385 0.3577 0.116 Uiso 1 1 calc R . .
C2 C 0.3598(14) 0.0318(10) 0.3643(6) 0.100(5) Uani 1 1 d . . .
H2 H 0.3904 0.0109 0.4243 0.120 Uiso 1 1 calc R . .
C3 C 0.2383(9) -0.0035(5) 0.2976(6) 0.063(2) Uani 1 1 d . . .
H3 H 0.1732 -0.0538 0.3032 0.076 Uiso 1 1 calc R . .
C4 C 0.2288(9) 0.0472(5) 0.2219(5) 0.054(2) Uani 1 1 d . . .
H4 H 0.1535 0.0387 0.1666 0.065 Uiso 1 1 calc R . .
C5 C 0.3459(12) 0.1119(5) 0.2399(8) 0.070(3) Uani 1 1 d . . .
H5 H 0.3677 0.1559 0.1992 0.084 Uiso 1 1 calc R . .
C6 C 0.7638(8) 0.0056(5) 0.2420(6) 0.062(2) Uani 1 1 d . . .
H6 H 0.8469 0.0457 0.2686 0.074 Uiso 1 1 calc R . .
C7 C 0.7110(11) -0.0665(6) 0.2846(5) 0.066(3) Uani 1 1 d . . .
H7 H 0.7532 -0.0847 0.3444 0.079 Uiso 1 1 calc R . .
C8 C 0.5846(11) -0.1074(4) 0.2233(6) 0.060(2) Uani 1 1 d . . .
H8 H 0.5239 -0.1579 0.2346 0.072 Uiso 1 1 calc R . .
C9 C 0.5631(10) -0.0608(5) 0.1425(5) 0.0535(19) Uani 1 1 d . . .
H9 H 0.4863 -0.0741 0.0890 0.064 Uiso 1 1 calc R . .
C10 C 0.6765(11) 0.0094(5) 0.1552(6) 0.061(2) Uani 1 1 d . . .
H10 H 0.6901 0.0519 0.1115 0.073 Uiso 1 1 calc R . .

loop_
_atom_site_aniso_label
_atom_site_aniso_U_11
_atom_site_aniso_U_22
_atom_site_aniso_U_33
_atom_site_aniso_U_23
_atom_site_aniso_U_13
_atom_site_aniso_U_12
Fe1 0.0201(4) 0.0150(4) 0.0214(5) 0.000 0.0018(4) 0.000
Fe2 0.0246(5) 0.0179(5) 0.0193(4) 0.000 0.0017(4) 0.000
Co1 0.0145(3) 0.0240(4) 0.0201(3) -0.0004(3) 0.0029(2) -0.0021(2)
I1 0.0454(3) 0.0368(3) 0.0203(2) 0.000 0.0000(2) 0.000
I2 0.03267(19) 0.01873(18) 0.03211(19) -0.00192(12) 0.00818(14) 0.00397(13)
I3 0.0198(2) 0.0327(3) 0.0484(3) 0.000 -0.0002(2) 0.000
I4 0.0420(2) 0.02451(19) 0.03089(19) -0.00424(13) 0.00589(15) 0.00788(14)
I5 0.0239(2) 0.0464(3) 0.0453(3) 0.000 0.0043(2) 0.000
I6 0.0522(3) 0.0411(3) 0.0191(2) 0.000 -0.0031(2) 0.000
C1 0.036(4) 0.134(10) 0.120(9) -0.103(8) 0.012(5) 0.006(5)
C2 0.057(5) 0.209(15) 0.036(4) 0.017(6) 0.020(4) 0.063(8)
C3 0.031(3) 0.058(5) 0.105(7) 0.025(5) 0.037(4) 0.009(3)
C4 0.031(3) 0.082(6) 0.047(4) -0.018(4) -0.007(3) 0.023(4)
C5 0.064(5) 0.030(4) 0.122(8) 0.017(4) 0.052(6) 0.016(4)
C6 0.016(3) 0.072(5) 0.099(6) -0.034(5) 0.012(3) -0.004(3)
C7 0.050(4) 0.094(7) 0.054(4) -0.002(4) -0.004(3) 0.045(5)
C8 0.061(5) 0.026(3) 0.098(6) -0.003(4) 0.032(5) 0.009(3)
C9 0.052(4) 0.061(5) 0.048(4) -0.030(4) 0.006(3) 0.006(4)
C10 0.064(5) 0.055(5) 0.071(5) -0.001(4) 0.052(4) 0.001(4)

loop_
_atom_type_symbol
_atom_type_description
_atom_type_scat_dispersion_real
_atom_type_scat_dispersion_imag
_atom_type_scat_source
C C 0.0033 0.0016 'International Tables Vol C Tables 4.2.6.8 and 6.1.1.4'
H H 0.0000 0.0000 'International Tables Vol C Tables 4.2.6.8 and 6.1.1.4'
I I -0.4742 1.8119 'International Tables Vol C Tables 4.2.6.8 and 6.1.1.4'
Co Co 0.3494 0.9721 'International Tables Vol C Tables 4.2.6.8 and 6.1.1.4'
Fe Fe 0.3463 0.8444 'International Tables Vol C Tables 4.2.6.8 and 6.1.1.4'

loop_
_geom_angle_atom_site_label_1
_geom_angle_atom_site_label_2
_geom_angle_atom_site_label_3
_geom_angle
_geom_angle_site_symmetry_1
_geom_angle_site_symmetry_3
_geom_angle_publ_flag
I2 Fe1 I2 108.82(4) . 4_565 ?
I2 Fe1 I1 110.64(3) . . ?
I2 Fe1 I1 110.64(3) 4_565 . ?
I2 Fe1 I3 109.79(3) . . ?
I2 Fe1 I3 109.79(3) 4_565 . ?
I1 Fe1 I3 107.14(4) . . ?
I6 Fe2 I4 109.76(3) . 4_565 ?
I6 Fe2 I4 109.76(3) . . ?
I4 Fe2 I4 109.19(4) 4_565 . ?
I6 Fe2 I5 108.35(4) . . ?
I4 Fe2 I5 109.88(3) 4_565 . ?
I4 Fe2 I5 109.88(3) . . ?
C6 Co1 C1 107.8(3) . . ?
C6 Co1 C10 40.2(4) . . ?
C1 Co1 C10 124.2(5) . . ?
C6 Co1 C3 162.6(4) . . ?
C1 Co1 C3 67.2(4) . . ?
C10 Co1 C3 156.5(4) . . ?
C6 Co1 C9 68.4(3) . . ?
C1 Co1 C9 161.2(5) . . ?
C10 Co1 C9 41.1(3) . . ?
C3 Co1 C9 121.8(4) . . ?
C6 Co1 C8 68.4(3) . . ?
C1 Co1 C8 156.8(5) . . ?
C10 Co1 C8 68.6(3) . . ?
C3 Co1 C8 109.2(3) . . ?
C9 Co1 C8 40.7(3) . . ?
C6 Co1 C5 120.8(4) . . ?
C1 Co1 C5 40.2(4) . . ?
C10 Co1 C5 107.3(3) . . ?
C3 Co1 C5 67.0(3) . . ?
C9 Co1 C5 124.6(4) . . ?
C8 Co1 C5 161.7(4) . . ?
C6 Co1 C7 40.6(4) . . ?
C1 Co1 C7 121.5(4) . . ?
C10 Co1 C7 68.1(4) . . ?
C3 Co1 C7 126.4(4) . . ?
C9 Co1 C7 68.4(3) . . ?
C8 Co1 C7 40.7(4) . . ?
C5 Co1 C7 156.1(4) . . ?
C6 Co1 C2 125.3(4) . . ?
C1 Co1 C2 39.8(5) . . ?
C10 Co1 C2 160.8(5) . . ?
C3 Co1 C2 40.3(4) . . ?
C9 Co1 C2 157.3(5) . . ?
C8 Co1 C2 122.5(5) . . ?
C5 Co1 C2 67.1(4) . . ?
C7 Co1 C2 109.0(4) . . ?
C6 Co1 C4 155.3(4) . . ?
C1 Co1 C4 66.9(3) . . ?
C10 Co1 C4 121.2(4) . . ?
C3 Co1 C4 39.9(3) . . ?
C9 Co1 C4 108.4(3) . . ?
C8 Co1 C4 126.1(4) . . ?
C5 Co1 C4 39.5(3) . . ?
C7 Co1 C4 163.0(4) . . ?
C2 Co1 C4 67.1(3) . . ?
Fe1 I1 I3 36.47(2) . . ?
Fe1 I1 I2 34.645(12) . 4_565 ?
I3 I1 I2 60.370(10) . 4_565 ?
Fe1 I1 I4 150.433(9) . . ?
I3 I1 I4 129.580(14) . . ?
I2 I1 I4 169.499(17) 4_565 . ?
Fe1 I2 I2 139.16(2) . 3_755 ?
Fe1 I3 I1 36.39(2) . . ?
Fe2 I4 I1 89.61(2) . . ?
Fe2 I6 I2 147.609(14) . 1_556 ?
C2 C1 C5 108.4(8) . . ?
C2 C1 Co1 70.8(6) . . ?
C5 C1 Co1 70.3(4) . . ?
C2 C1 H1 125.8 . . ?
C5 C1 H1 125.8 . . ?
Co1 C1 H1 124.7 . . ?
C1 C2 C3 107.4(8) . . ?
C1 C2 Co1 69.5(4) . . ?
C3 C2 Co1 69.3(4) . . ?
C1 C2 H2 126.3 . . ?
C3 C2 H2 126.3 . . ?
Co1 C2 H2 126.5 . . ?
C4 C3 C2 108.0(8) . . ?
C4 C3 Co1 70.7(4) . . ?
C2 C3 Co1 70.4(4) . . ?
C4 C3 H3 126.0 . . ?
C2 C3 H3 126.0 . . ?
Co1 C3 H3 124.5 . . ?
C5 C4 C3 108.1(7) . . ?
C5 C4 Co1 69.8(4) . . ?
C3 C4 Co1 69.4(4) . . ?
C5 C4 H4 125.9 . . ?
C3 C4 H4 125.9 . . ?
Co1 C4 H4 126.5 . . ?
C4 C5 C1 108.1(8) . . ?
C4 C5 Co1 70.7(4) . . ?
C1 C5 Co1 69.5(5) . . ?
C4 C5 H5 125.9 . . ?
C1 C5 H5 125.9 . . ?
Co1 C5 H5 125.4 . . ?
C10 C6 C7 109.1(7) . . ?
C10 C6 Co1 70.3(4) . . ?
C7 C6 Co1 70.7(4) . . ?
C10 C6 H6 125.5 . . ?
C7 C6 H6 125.5 . . ?
Co1 C6 H6 125.2 . . ?
C6 C7 C8 107.5(7) . . ?
C6 C7 Co1 68.7(4) . . ?
C8 C7 Co1 69.3(4) . . ?
C6 C7 H7 126.2 . . ?
C8 C7 H7 126.2 . . ?
Co1 C7 H7 127.2 . . ?
C9 C8 C7 108.0(7) . . ?
C9 C8 Co1 69.6(4) . . ?
C7 C8 Co1 70.0(4) . . ?
C9 C8 H8 126.0 . . ?
C7 C8 H8 126.0 . . ?
Co1 C8 H8 126.0 . . ?
C8 C9 C10 107.4(7) . . ?
C8 C9 Co1 69.6(4) . . ?
C10 C9 Co1 69.2(4) . . ?
C8 C9 H9 126.3 . . ?
C10 C9 H9 126.3 . . ?
Co1 C9 H9 126.4 . . ?
C6 C10 C9 108.0(7) . . ?
C6 C10 Co1 69.5(4) . . ?
C9 C10 Co1 69.7(4) . . ?
C6 C10 H10 126.0 . . ?
C9 C10 H10 126.0 . . ?
Co1 C10 H10 126.4 . . ?

loop_
_geom_bond_atom_site_label_1
_geom_bond_atom_site_label_2
_geom_bond_distance
_geom_bond_site_symmetry_2
_geom_bond_publ_flag
Fe1 I2 2.5403(6) . ?
Fe1 I2 2.5403(6) 4_565 ?
Fe1 I1 2.5445(11) . ?
Fe1 I3 2.5493(11) . ?
Fe2 I6 2.5369(11) . ?
Fe2 I4 2.5421(6) 4_565 ?
Fe2 I4 2.5422(6) . ?
Fe2 I5 2.5511(11) . ?
Co1 C6 1.993(6) . ?
Co1 C1 2.003(8) . ?
Co1 C10 2.004(6) . ?
Co1 C3 2.006(6) . ?
Co1 C9 2.009(6) . ?
Co1 C8 2.010(7) . ?
Co1 C5 2.012(7) . ?
Co1 C7 2.018(7) . ?
Co1 C2 2.020(7) . ?
Co1 C4 2.024(6) . ?
I1 I3 4.0984(7) . ?
I1 I2 4.1816(5) 4_565 ?
I1 I4 4.2973(5) . ?
I2 I2 4.0559(7) 3_755 ?
I6 I2 4.1903(5) 1_556 ?
C1 C2 1.368(17) . ?
C1 C5 1.379(15) . ?
C1 H1 0.9500 . ?
C2 C3 1.387(14) . ?
C2 H2 0.9500 . ?
C3 C4 1.375(11) . ?
C3 H3 0.9500 . ?
C4 C5 1.363(12) . ?
C4 H4 0.9500 . ?
C5 H5 0.9500 . ?
C6 C10 1.374(12) . ?
C6 C7 1.391(13) . ?
C6 H6 0.9500 . ?
C7 C8 1.399(12) . ?
C7 H7 0.9500 . ?
C8 C9 1.399(11) . ?
C8 H8 0.9500 . ?
C9 C10 1.409(11) . ?
C9 H9 0.9500 . ?
C10 H10 0.9500 . ?
